data_2234084
loop_
_publ_author_name
'Liu, Yan-Ju'
'Dai, Da-Shun'

_publ_section_title
;
 5-Bromo-4-iodo-2-methylaniline
;
_journal_issue 4
_journal_name_full 'Acta Crystallographica Section E'
_journal_page_first o1001
_journal_paper_doi 10.1107/S160053681200921X
_journal_volume 68
_journal_year 2012
_chemical_formula_iupac 'C7 H7 Br I N'
_chemical_formula_moiety 'C7 H7 Br I N'
_chemical_formula_sum 'C7 H7 Br I N'
_chemical_formula_weight 311.94
_chemical_name_systematic
;
5-Bromo-4-iodo-2-methylaniline
;
_space_group_IT_number 14
_symmetry_cell_setting monoclinic
_symmetry_space_group_name_Hall '-P 2ybc'
_symmetry_space_group_name_H-M 'P 1 21/c 1'
_atom_sites_solution_hydrogens geom
_atom_sites_solution_primary direct
_atom_sites_solution_secondary difmap
_audit_creation_method SHELXL-97
_cell_angle_alpha 90.00
_cell_angle_beta 98.05(3)
_cell_angle_gamma 90.00
_cell_formula_units_Z 8
_cell_length_a 26.831(5)
_cell_length_b 5.3920(11)
_cell_length_c 12.217(2)
_cell_measurement_reflns_used 25
_cell_measurement_temperature 293(2)
_cell_measurement_theta_max 13
_cell_measurement_theta_min 9
_cell_volume 1750.1(6)
_computing_cell_refinement 'CAD4 Software (Enraf--Nonius, 1989)'
_computing_data_collection 'CAD4 Software (Enraf--Nonius, 1989)'
_computing_data_reduction 'XCAD4 (Harms & Wocadlo, 1995)'
_computing_molecular_graphics 'SHELXTL (Sheldrick, 2008)'
_computing_publication_material 'SHELXTL (Sheldrick, 2008)'
_computing_structure_refinement 'SHELXL97 (Sheldrick, 2008)'
_computing_structure_solution 'SHELXS97 (Sheldrick, 2008)'
_diffrn_ambient_temperature 293(2)
_diffrn_measured_fraction_theta_full 0.997
_diffrn_measured_fraction_theta_max 0.997
_diffrn_measurement_device_type 'Enraf--Nonius CAD-4'
_diffrn_measurement_method \w/2\q
_diffrn_radiation_monochromator graphite
_diffrn_radiation_source 'fine-focus sealed tube'
_diffrn_radiation_type MoK\a
_diffrn_radiation_wavelength 0.71073
_diffrn_reflns_av_R_equivalents 0.0000
_diffrn_reflns_av_sigmaI/netI 0.0586
_diffrn_reflns_limit_h_max 31
_diffrn_reflns_limit_h_min -32
_diffrn_reflns_limit_k_max 6
_diffrn_reflns_limit_k_min 0
_diffrn_reflns_limit_l_max 14
_diffrn_reflns_limit_l_min 0
_diffrn_reflns_number 3177
_diffrn_reflns_theta_full 25.27
_diffrn_reflns_theta_max 25.27
_diffrn_reflns_theta_min 1.53
_diffrn_standards_decay_% 1
_diffrn_standards_interval_count 200
_diffrn_standards_interval_time 120
_diffrn_standards_number 3
_exptl_absorpt_coefficient_mu 8.153
_exptl_absorpt_correction_T_max 0.4961
_exptl_absorpt_correction_T_min 0.2924
_exptl_absorpt_correction_type psi-scan
_exptl_absorpt_process_details '(North <i>et al.</i>, 1968)'
_exptl_crystal_colour colourless
_exptl_crystal_density_diffrn 2.368
_exptl_crystal_density_method 'not measured'
_exptl_crystal_description block
_exptl_crystal_F_000 1152
_exptl_crystal_size_max 0.20
_exptl_crystal_size_mid 0.10
_exptl_crystal_size_min 0.10
_refine_diff_density_max 0.970
_refine_diff_density_min -1.025
_refine_ls_extinction_method none
_refine_ls_goodness_of_fit_ref 1.011
_refine_ls_hydrogen_treatment constr
_refine_ls_matrix_type full
_refine_ls_number_parameters 183
_refine_ls_number_reflns 3177
_refine_ls_number_restraints 0
_refine_ls_restrained_S_all 1.011
_refine_ls_R_factor_all 0.0998
_refine_ls_R_factor_gt 0.0598
_refine_ls_shift/su_max 0.000
_refine_ls_shift/su_mean 0.000
_refine_ls_structure_factor_coef Fsqd
_refine_ls_weighting_details 'calc w=1/[\s^2^(Fo^2^)+(0.0946P)^2^+0.0000P] where P=(Fo^2^+2Fc^2^)/3'
_refine_ls_weighting_scheme calc
_refine_ls_wR_factor_gt 0.1464
_refine_ls_wR_factor_ref 0.1628
_reflns_number_gt 2057
_reflns_number_total 3177
_reflns_threshold_expression >2sigma(I)
_cod_data_source_file aa2048.cif
_cod_data_source_block I
_cod_original_sg_symbol_H-M 'P 21/c'
_cod_database_code 2234084
_cod_database_fobs_code 2234084

loop_
_symmetry_equiv_pos_as_xyz
'x, y, z'
'-x, y+1/2, -z+1/2'
'-x, -y, -z'
'x, -y-1/2, z-1/2'

loop_
_atom_site_type_symbol
_atom_site_label
_atom_site_fract_x
_atom_site_fract_y
_atom_site_fract_z
_atom_site_U_iso_or_equiv
_atom_site_adp_type
_atom_site_calc_flag
_atom_site_refinement_flags
_atom_site_occupancy
_atom_site_symmetry_multiplicity
I I1 0.05030(3) -0.37033(14) 0.72451(7) 0.0542(3) Uani d . 1 1
Br Br1 0.18159(5) -0.3594(2) 0.82076(10) 0.0583(4) Uani d . 1 1
N N1 0.2022(4) 0.3506(17) 0.5418(9) 0.058(3) Uani d . 1 1
H H1A 0.2337 0.3468 0.5679 0.069 Uiso calc R 1 1
H H1B 0.1914 0.4538 0.4902 0.069 Uiso calc R 1 1
C C1 0.0968(5) 0.373(2) 0.4509(9) 0.053(3) Uani d . 1 1
H H1C 0.1125 0.3476 0.3859 0.080 Uiso calc R 1 1
H H1D 0.1026 0.5404 0.4765 0.080 Uiso calc R 1 1
H H1E 0.0612 0.3447 0.4336 0.080 Uiso calc R 1 1
C C2 0.1187(4) 0.1958(19) 0.5397(9) 0.041(3) Uani d . 1 1
C C3 0.1691(4) 0.191(2) 0.5825(9) 0.043(3) Uani d . 1 1
C C4 0.1864(4) 0.025(2) 0.6653(10) 0.049(3) Uani d . 1 1
H H4A 0.2204 0.0251 0.6940 0.059 Uiso calc R 1 1
C C5 0.1542(4) -0.1415(19) 0.7070(9) 0.042(3) Uani d . 1 1
C C6 0.1033(4) -0.1352(17) 0.6651(8) 0.036(2) Uani d . 1 1
C C7 0.0864(4) 0.030(2) 0.5818(9) 0.044(3) Uani d . 1 1
H H7A 0.0524 0.0309 0.5530 0.052 Uiso calc R 1 1
I I2 0.45125(3) -0.34995(15) 0.68253(7) 0.0534(3) Uani d . 1 1
Br Br2 0.31999(5) -0.3860(2) 0.68824(9) 0.0502(3) Uani d . 1 1
N N2 0.2915(4) 0.2963(19) 0.3831(9) 0.060(3) Uani d . 1 1
H H2A 0.2599 0.2726 0.3840 0.072 Uiso calc R 1 1
H H2B 0.3014 0.4056 0.3395 0.072 Uiso calc R 1 1
C C8 0.3973(6) 0.385(2) 0.3750(11) 0.067(4) Uani d . 1 1
H H8A 0.3858 0.5453 0.3943 0.100 Uiso calc R 1 1
H H8B 0.3841 0.3482 0.2996 0.100 Uiso calc R 1 1
H H8C 0.4334 0.3837 0.3836 0.100 Uiso calc R 1 1
C C9 0.3795(4) 0.1937(19) 0.4488(9) 0.044(3) Uani d . 1 1
C C10 0.4119(5) 0.039(2) 0.5159(9) 0.048(3) Uani d . 1 1
H H10A 0.4463 0.0539 0.5135 0.057 Uiso calc R 1 1
C C11 0.3960(4) -0.137(2) 0.5865(8) 0.041(3) Uani d . 1 1
C C12 0.3454(4) -0.1580(18) 0.5898(8) 0.038(2) Uani d . 1 1
C C13 0.3108(4) -0.019(2) 0.5224(8) 0.040(3) Uani d . 1 1
H H13A 0.2765 -0.0421 0.5237 0.048 Uiso calc R 1 1
C C14 0.3270(4) 0.157(2) 0.4527(9) 0.043(3) Uani d . 1 1

loop_
_atom_site_aniso_label
_atom_site_aniso_U_11
_atom_site_aniso_U_22
_atom_site_aniso_U_33
_atom_site_aniso_U_12
_atom_site_aniso_U_13
_atom_site_aniso_U_23
I1 0.0587(5) 0.0456(5) 0.0631(6) -0.0017(4) 0.0249(4) 0.0019(4)
Br1 0.0684(8) 0.0578(8) 0.0482(8) 0.0159(6) 0.0067(6) 0.0058(6)
N1 0.050(6) 0.065(7) 0.061(7) -0.002(5) 0.015(5) 0.007(6)
C1 0.073(8) 0.045(7) 0.043(7) -0.002(6) 0.013(6) -0.003(6)
C2 0.053(7) 0.037(6) 0.033(6) 0.004(5) 0.012(5) -0.006(5)
C3 0.050(7) 0.050(7) 0.034(6) 0.002(6) 0.020(5) -0.006(5)
C4 0.046(7) 0.050(7) 0.053(7) 0.008(6) 0.013(6) -0.017(6)
C5 0.050(6) 0.030(6) 0.046(6) 0.011(5) 0.008(5) -0.004(5)
C6 0.046(6) 0.025(5) 0.038(6) -0.001(5) 0.012(5) -0.008(5)
C7 0.050(7) 0.041(6) 0.039(6) 0.008(5) 0.003(5) -0.010(5)
I2 0.0509(5) 0.0515(5) 0.0565(5) 0.0043(4) 0.0028(4) -0.0006(4)
Br2 0.0534(7) 0.0530(8) 0.0453(7) -0.0088(6) 0.0104(5) 0.0087(6)
N2 0.052(6) 0.063(7) 0.061(7) -0.006(5) 0.002(5) 0.024(6)
C8 0.082(10) 0.056(9) 0.064(9) -0.014(7) 0.019(7) 0.008(7)
C9 0.064(8) 0.032(6) 0.039(6) -0.001(5) 0.020(6) 0.002(5)
C10 0.060(7) 0.052(7) 0.033(6) -0.002(6) 0.009(5) -0.016(6)
C11 0.046(6) 0.051(7) 0.028(5) -0.002(5) 0.016(5) 0.003(5)
C12 0.053(6) 0.036(6) 0.028(5) -0.006(5) 0.015(5) -0.005(5)
C13 0.050(7) 0.046(7) 0.025(5) 0.000(5) 0.012(5) 0.007(5)
C14 0.050(6) 0.040(6) 0.042(6) 0.007(5) 0.012(5) -0.005(5)

loop_
_atom_type_symbol
_atom_type_description
_atom_type_scat_dispersion_real
_atom_type_scat_dispersion_imag
_atom_type_scat_source
C C 0.0033 0.0016 'International Tables Vol C Tables 4.2.6.8 and 6.1.1.4'
H H 0.0000 0.0000 'International Tables Vol C Tables 4.2.6.8 and 6.1.1.4'
N N 0.0061 0.0033 'International Tables Vol C Tables 4.2.6.8 and 6.1.1.4'
Br Br -0.2901 2.4595 'International Tables Vol C Tables 4.2.6.8 and 6.1.1.4'
I I -0.4742 1.8119 'International Tables Vol C Tables 4.2.6.8 and 6.1.1.4'

loop_
_geom_angle_atom_site_label_1
_geom_angle_atom_site_label_2
_geom_angle_atom_site_label_3
_geom_angle
C3 N1 H1A 120.0
C3 N1 H1B 120.0
H1A N1 H1B 120.0
C2 C1 H1C 109.5
C2 C1 H1D 109.5
H1C C1 H1D 109.5
C2 C1 H1E 109.5
H1C C1 H1E 109.5
H1D C1 H1E 109.5
C3 C2 C7 118.5(10)
C3 C2 C1 123.2(11)
C7 C2 C1 118.3(10)
N1 C3 C4 120.1(11)
N1 C3 C2 120.0(11)
C4 C3 C2 119.9(11)
C3 C4 C5 121.7(11)
C3 C4 H4A 119.2
C5 C4 H4A 119.2
C6 C5 C4 118.5(10)
C6 C5 Br1 123.2(8)
C4 C5 Br1 118.3(9)
C7 C6 C5 119.5(10)
C7 C6 I1 118.3(8)
C5 C6 I1 122.2(8)
C6 C7 C2 122.0(10)
C6 C7 H7A 119.0
C2 C7 H7A 119.0
C14 N2 H2A 120.0
C14 N2 H2B 120.0
H2A N2 H2B 120.0
C9 C8 H8A 109.5
C9 C8 H8B 109.5
H8A C8 H8B 109.5
C9 C8 H8C 109.5
H8A C8 H8C 109.5
H8B C8 H8C 109.5
C10 C9 C14 115.8(10)
C10 C9 C8 123.1(12)
C14 C9 C8 121.1(11)
C9 C10 C11 123.7(11)
C9 C10 H10A 118.1
C11 C10 H10A 118.1
C12 C11 C10 117.8(10)
C12 C11 I2 124.5(8)
C10 C11 I2 117.7(8)
C11 C12 C13 121.9(10)
C11 C12 Br2 120.8(8)
C13 C12 Br2 117.3(8)
C12 C13 C14 119.8(10)
C12 C13 H13A 120.1
C14 C13 H13A 120.1
C13 C14 N2 119.5(11)
C13 C14 C9 120.9(10)
N2 C14 C9 119.6(10)

loop_
_geom_bond_atom_site_label_1
_geom_bond_atom_site_label_2
_geom_bond_distance
I1 C6 2.108(10)
Br1 C5 1.889(11)
N1 C3 1.378(14)
N1 H1A 0.8600
N1 H1B 0.8600
C1 C2 1.503(15)
C1 H1C 0.9600
C1 H1D 0.9600
C1 H1E 0.9600
C2 C3 1.381(15)
C2 C7 1.392(15)
C3 C4 1.381(16)
C4 C5 1.393(16)
C4 H4A 0.9300
C5 C6 1.390(14)
C6 C7 1.380(14)
C7 H7A 0.9300
I2 C11 2.098(11)
Br2 C12 1.911(10)
N2 C14 1.405(14)
N2 H2A 0.8600
N2 H2B 0.8600
C8 C9 1.490(14)
C8 H8A 0.9600
C8 H8B 0.9600
C8 H8C 0.9600
C9 C10 1.388(15)
C9 C14 1.430(15)
C10 C11 1.391(15)
C10 H10A 0.9300
C11 C12 1.369(15)
C12 C13 1.375(15)
C13 C14 1.383(15)
C13 H13A 0.9300

loop_
_geom_hbond_atom_site_label_D
_geom_hbond_atom_site_label_H
_geom_hbond_atom_site_label_A
_geom_hbond_site_symmetry_A
_geom_hbond_distance_DH
_geom_hbond_distance_HA
_geom_hbond_distance_DA
_geom_hbond_angle_DHA
_geom_hbond_publ_flag
N2 H2A N1 1_555 0.86 2.67 3.300(15) 131 yes

loop_
_geom_torsion_atom_site_label_1
_geom_torsion_atom_site_label_2
_geom_torsion_atom_site_label_3
_geom_torsion_atom_site_label_4
_geom_torsion
C7 C2 C3 N1 179.2(10)
C1 C2 C3 N1 -1.6(16)
C7 C2 C3 C4 -0.2(16)
C1 C2 C3 C4 179.0(10)
N1 C3 C4 C5 -178.8(10)
C2 C3 C4 C5 0.6(16)
C3 C4 C5 C6 -1.4(16)
C3 C4 C5 Br1 -179.7(8)
C4 C5 C6 C7 1.7(15)
Br1 C5 C6 C7 180.0(7)
C4 C5 C6 I1 -178.1(7)
Br1 C5 C6 I1 0.1(12)
C5 C6 C7 C2 -1.4(15)
I1 C6 C7 C2 178.5(8)
C3 C2 C7 C6 0.6(16)
C1 C2 C7 C6 -178.6(9)
C14 C9 C10 C11 -2.2(16)
C8 C9 C10 C11 178.9(11)
C9 C10 C11 C12 -0.1(16)
C9 C10 C11 I2 -179.3(8)
C10 C11 C12 C13 2.9(16)
I2 C11 C12 C13 -178.0(8)
C10 C11 C12 Br2 -177.6(8)
I2 C11 C12 Br2 1.4(13)
C11 C12 C13 C14 -3.2(16)
Br2 C12 C13 C14 177.4(8)
C12 C13 C14 N2 179.2(10)
C12 C13 C14 C9 0.6(16)
C10 C9 C14 C13 1.9(15)
C8 C9 C14 C13 -179.1(11)
C10 C9 C14 N2 -176.6(10)
C8 C9 C14 N2 2.3(16)

loop_
_cod_related_entry_id
_cod_related_entry_database
_cod_related_entry_code
1 ChemSpider 30657566
